data_4517619
loop_
_publ_author_name
'Zada, Muhammad'
'Vignesh, Arumugam'
'Guo, Liwei'
'Zhang, Randi'
'Zhang, Wenjuan'
'Ma, Yanping'
'Sun, Yang'
'Sun, Wen-Hua'

_publ_section_title
;
 Sterically and Electronically Modified Aryliminopyridyl-Nickel Bromide
 Precatalysts for an Access to Branched Polyethylene with Vinyl/Vinylene
 End Groups
;
_journal_name_full 'ACS Omega'
_journal_paper_doi 10.1021/acsomega.0c01208
_journal_year 2020
_chemical_formula_moiety 'C90 H80 Br N4 Ni, Br'
_chemical_formula_sum 'C90 H80 Br2 N4 Ni'
_chemical_formula_weight 1436.11
_space_group_crystal_system monoclinic
_space_group_IT_number 14
_space_group_name_Hall '-P 2yn'
_space_group_name_H-M_alt 'P 1 21/n 1'
_atom_sites_solution_hydrogens geom
_atom_sites_solution_primary iterative
_audit_creation_date 2018-12-21
_audit_creation_method
;
Olex2 1.2
(compiled 2018.05.29 svn.r3508 for OlexSys, GUI svn.r5506)
;
_cell_angle_alpha 90
_cell_angle_beta 97.329(3)
_cell_angle_gamma 90
_cell_formula_units_Z 4
_cell_length_a 11.4100(4)
_cell_length_b 38.9819(12)
_cell_length_c 18.2057(7)
_cell_measurement_reflns_used 13512
_cell_measurement_temperature 170.01(10)
_cell_measurement_theta_max 24.5030
_cell_measurement_theta_min 3.4080
_cell_volume 8031.4(5)
_computing_cell_refinement 'CrysAlisPro 1.171.39.45i (Rigaku OD, 2018)'
_computing_data_collection 'CrysAlisPro 1.171.39.45i (Rigaku OD, 2018)'
_computing_data_reduction 'CrysAlisPro 1.171.39.45i (Rigaku OD, 2018)'
_computing_molecular_graphics 'Olex2 (Dolomanov et al., 2009)'
_computing_publication_material 'Olex2 (Dolomanov et al., 2009)'
_computing_structure_refinement 'ShelXL (Sheldrick, 2015)'
_computing_structure_solution 'olex2.solve (Bourhis et al., 2015)'
_diffrn_ambient_temperature 170.01(10)
_diffrn_measured_fraction_theta_full 0.997
_diffrn_measured_fraction_theta_max 0.998
_diffrn_measurement_details
;
List of Runs (angles in degrees, time in seconds):

  # Type    Start    End  Width  t~exp~   \w     \q     \k     \f   Frames
--------------------------------------------------------------------------
  1  \w   -103.00  73.00   0.50   15.00    --  -14.80  45.00  60.00  352
  2  \w    -63.00 -12.00   0.50   15.00    --  -14.80  45.00   0.00  102
  3  \w    -31.00  21.00   0.50   15.00    --  -14.80  45.00 120.00  104
  4  \w     26.00  74.00   0.50   15.00    --  -14.80  45.00 120.00   96
  5  \w   -100.00 -25.00   0.50   15.00    --  -14.80  45.00  90.00  150
;
_diffrn_measurement_device 'four-circle diffractometer'
_diffrn_measurement_device_type 'XtaLAB AFC10 (RCD3): fixed-chi single'
_diffrn_measurement_method '\w scans'
_diffrn_radiation_type MoK\a
_diffrn_radiation_wavelength 0.71073
_diffrn_reflns_av_R_equivalents 0.0807
_diffrn_reflns_av_unetI/netI 0.0915
_diffrn_reflns_Laue_measured_fraction_full 0.997
_diffrn_reflns_Laue_measured_fraction_max 0.998
_diffrn_reflns_limit_h_max 14
_diffrn_reflns_limit_h_min -14
_diffrn_reflns_limit_k_max 50
_diffrn_reflns_limit_k_min -48
_diffrn_reflns_limit_l_max 23
_diffrn_reflns_limit_l_min -21
_diffrn_reflns_number 77553
_diffrn_reflns_point_group_measured_fraction_full 0.997
_diffrn_reflns_point_group_measured_fraction_max 0.998
_diffrn_reflns_theta_full 25.242
_diffrn_reflns_theta_max 27.499
_diffrn_reflns_theta_min 3.416
_exptl_absorpt_coefficient_mu 1.282
_exptl_absorpt_correction_T_max 1.00000
_exptl_absorpt_correction_T_min 0.50595
_exptl_absorpt_correction_type multi-scan
_exptl_absorpt_process_details
;
CrysAlisPro 1.171.39.45i (Rigaku Oxford Diffraction, 2018)
Empirical absorption correction using spherical harmonics,
 implemented in SCALE3 ABSPACK scaling algorithm.
;
_exptl_crystal_colour green
_exptl_crystal_colour_primary green
_exptl_crystal_density_diffrn 1.188
_exptl_crystal_description plate
_exptl_crystal_F_000 2984
_exptl_crystal_size_max 0.194
_exptl_crystal_size_mid 0.101
_exptl_crystal_size_min 0.085
_refine_diff_density_max 1.312
_refine_diff_density_min -0.947
_refine_diff_density_rms 0.092
_refine_ls_extinction_method none
_refine_ls_goodness_of_fit_ref 1.063
_refine_ls_hydrogen_treatment constr
_refine_ls_matrix_type full
_refine_ls_number_parameters 878
_refine_ls_number_reflns 18415
_refine_ls_number_restraints 0
_refine_ls_restrained_S_all 1.063
_refine_ls_R_factor_all 0.1336
_refine_ls_R_factor_gt 0.0859
_refine_ls_shift/su_max 0.001
_refine_ls_shift/su_mean 0.000
_refine_ls_structure_factor_coef Fsqd
_refine_ls_weighting_details 'w=1/[\s^2^(Fo^2^)+(0.0662P)^2^+23.3529P] where P=(Fo^2^+2Fc^2^)/3'
_refine_ls_weighting_scheme calc
_refine_ls_wR_factor_gt 0.1759
_refine_ls_wR_factor_ref 0.1933
_reflns_Friedel_coverage 0.000
_reflns_number_gt 12186
_reflns_number_total 18415
_reflns_threshold_expression 'I > 2\s(I)'
_cod_data_source_file ao0c01208_si_002.cif
_cod_data_source_block Ni2
_cod_database_code 4517619
_shelx_shelxl_version_number 2016/6
_shelx_space_group_comment
;
The symmetry employed for this shelxl refinement is uniquely defined
by the following loop, which should always be used as a source of
symmetry information in preference to the above space-group names.
They are only intended as comments.
;
_olex2_refinement_description
;
1. Fixed Uiso
 At 1.2 times of:
  All C(H) groups, All C(H,H) groups
 At 1.5 times of:
  All C(H,H,H) groups
2.a Ternary CH refined with riding coordinates:
 C16(H16), C31A(H31A), C16A(H16A), C31(H31)
2.b Secondary CH2 refined with riding coordinates:
 C39A(H39A,H39B), C14(H14A,H14B), C38A(H38A,H38B), C14A(H14C,H14D), C39(H39C,
 H39D), C23A(H23A,H23B), C24A(H24A,H24B), C24(H24C,H24D), C23(H23C,H23D),
 C38(H38C,H38D)
2.c Aromatic/amide H refined with riding coordinates:
 C12A(H12A), C1(H1), C33A(H33A), C12(H12), C18(H18), C10A(H10A), C4(H4),
 C2(H2), C10(H10), C18A(H18A), C21A(H21A), C36A(H36A), C34A(H34A), C4A(H4A),
 C1A(H1A), C43A(H43A), C3(H3), C29A(H29A), C21(H21), C41A(H41A), C42A(H42A),
 C19(H19), C44A(H44A), C35A(H35A), C29(H29), C20A(H20A), C33(H33), C19A(H19A),
 C27A(H27A), C26A(H26A), C44(H44), C20(H20), C2A(H2A), C3A(H3A), C28A(H28A),
 C26(H26), C28(H28), C41(H41), C36(H36), C27(H27), C35(H35), C34(H34), C43(H43),
  C42(H42)
2.d Idealised Me refined as rotating group:
 C7(H7A,H7B,H7C), C7A(H7AA,H7AB,H7AC), C15A(H15A,H15B,H15C), C15(H15D,H15E,H15F)
;
_olex2_submission_special_instructions 'No special instructions were received'
_oxdiff_exptl_absorpt_empirical_details
;
Empirical correction (ABSPACK) includes:
- Absorption correction using spherical harmonics
- Frame scaling
;

loop_
_space_group_symop_operation_xyz
'x, y, z'
'-x+1/2, y+1/2, -z+1/2'
'-x, -y, -z'
'x-1/2, -y-1/2, z-1/2'

loop_
_atom_site_label
_atom_site_type_symbol
_atom_site_fract_x
_atom_site_fract_y
_atom_site_fract_z
_atom_site_U_iso_or_equiv
_atom_site_adp_type
_atom_site_occupancy
_atom_site_site_symmetry_order
_atom_site_calc_flag
_atom_site_refinement_flags_posn
_atom_site_refinement_flags_adp
_atom_site_refinement_flags_occupancy
_atom_site_disorder_assembly
_atom_site_disorder_group
Br1 Br 0.76807(5) 0.43332(2) 0.44793(3) 0.03960(15) Uani 1 1 d . . . . .
Ni1 Ni 0.69232(5) 0.39336(2) 0.53053(3) 0.02179(14) Uani 1 1 d . . . . .
Br2 Br 0.83086(6) 0.22954(2) 0.28451(4) 0.05314(18) Uani 1 1 d . . . . .
N2 N 0.5155(3) 0.38092(9) 0.5160(2) 0.0227(8) Uani 1 1 d . . . . .
N2A N 0.7709(3) 0.36665(9) 0.6211(2) 0.0216(8) Uani 1 1 d . . . . .
N1A N 0.7403(3) 0.34882(10) 0.4824(2) 0.0262(9) Uani 1 1 d . . . . .
N1 N 0.6261(3) 0.42973(9) 0.5944(2) 0.0220(8) Uani 1 1 d . . . . .
C5 C 0.5100(4) 0.42554(12) 0.6014(3) 0.0270(10) Uani 1 1 d . . . . .
C12A C 0.7433(4) 0.39571(12) 0.8120(3) 0.0278(10) Uani 1 1 d . . . . .
H12A H 0.691456 0.393398 0.847197 0.033 Uiso 1 1 calc R . . . .
C8A C 0.7986(4) 0.38193(11) 0.6935(2) 0.0202(9) Uani 1 1 d . . . . .
C8 C 0.4679(4) 0.35516(12) 0.4641(2) 0.0234(10) Uani 1 1 d . . . . .
C6 C 0.4508(4) 0.39722(12) 0.5561(2) 0.0261(10) Uani 1 1 d . . . . .
C9A C 0.8988(4) 0.40268(11) 0.7070(2) 0.0214(9) Uani 1 1 d . . . . .
C6A C 0.7976(4) 0.33519(12) 0.6093(3) 0.0253(10) Uani 1 1 d . . . . .
C13 C 0.4601(4) 0.32103(12) 0.4876(3) 0.0253(10) Uani 1 1 d . . . . .
C32A C 0.9826(4) 0.45187(13) 0.9188(2) 0.0274(11) Uani 1 1 d . . . . .
C1 C 0.6823(4) 0.45604(12) 0.6293(3) 0.0292(11) Uani 1 1 d . . . . .
H1 H 0.761611 0.459334 0.624219 0.035 Uiso 1 1 calc R . . . .
C5A C 0.7756(4) 0.32371(12) 0.5313(3) 0.0268(10) Uani 1 1 d . . . . .
C11A C 0.8412(4) 0.41679(12) 0.8274(3) 0.0243(10) Uani 1 1 d . . . . .
C9 C 0.4400(4) 0.36409(12) 0.3893(3) 0.0253(10) Uani 1 1 d . . . . .
C33A C 1.0687(5) 0.42849(14) 0.9489(3) 0.0356(12) Uani 1 1 d . . . . .
H33A H 1.046853 0.405903 0.956364 0.043 Uiso 1 1 calc R . . . .
C12 C 0.4298(4) 0.29602(12) 0.4353(3) 0.0295(11) Uani 1 1 d . . . . .
H12 H 0.424131 0.273389 0.450590 0.035 Uiso 1 1 calc R . . . .
C18 C 0.5369(5) 0.41158(13) 0.2511(3) 0.0355(12) Uani 1 1 d . . . . .
H18 H 0.605496 0.415461 0.283464 0.043 Uiso 1 1 calc R . . . .
C30A C 1.0723(4) 0.43656(12) 0.6723(3) 0.0263(10) Uani 1 1 d . . . . .
C13A C 0.7203(4) 0.37802(12) 0.7460(3) 0.0266(10) Uani 1 1 d . . . . .
C17 C 0.4316(4) 0.40507(12) 0.2804(3) 0.0295(11) Uani 1 1 d . . . . .
C16 C 0.4406(4) 0.40159(12) 0.3643(3) 0.0269(10) Uani 1 1 d . . . . .
H16 H 0.518397 0.410692 0.383982 0.032 Uiso 1 1 calc R . . . .
C37A C 1.0153(4) 0.48535(13) 0.9062(3) 0.0318(11) Uani 1 1 d . . . . .
C31A C 0.8586(4) 0.43624(12) 0.9013(2) 0.0251(10) Uani 1 1 d . . . . .
H31A H 0.854028 0.418664 0.939294 0.030 Uiso 1 1 calc R . . . .
C10A C 0.9173(4) 0.42012(11) 0.7745(2) 0.0232(10) Uani 1 1 d . . . . .
H10A H 0.982792 0.434397 0.784156 0.028 Uiso 1 1 calc R . . . .
C7 C 0.3230(4) 0.39118(13) 0.5588(3) 0.0328(11) Uani 1 1 d . . . . .
H7A H 0.295449 0.373438 0.524321 0.049 Uiso 1 1 calc GR . . . .
H7B H 0.279892 0.411937 0.546011 0.049 Uiso 1 1 calc GR . . . .
H7C H 0.311028 0.384272 0.607925 0.049 Uiso 1 1 calc GR . . . .
C45 C 0.2684(5) 0.28538(13) 0.2483(3) 0.0375(13) Uani 1 1 d . . . . .
C4 C 0.4529(5) 0.44705(14) 0.6448(3) 0.0350(12) Uani 1 1 d . . . . .
H4 H 0.373707 0.443409 0.649725 0.042 Uiso 1 1 calc R . . . .
C16A C 0.9835(4) 0.40872(12) 0.6479(2) 0.0252(10) Uani 1 1 d . . . . .
H16A H 0.933885 0.418029 0.604527 0.030 Uiso 1 1 calc R . . . .
C2 C 0.6287(5) 0.47872(13) 0.6726(3) 0.0354(12) Uani 1 1 d . . . . .
H2 H 0.671132 0.496962 0.695768 0.042 Uiso 1 1 calc R . . . .
C10 C 0.4127(4) 0.33748(12) 0.3388(3) 0.0281(11) Uani 1 1 d . . . . .
H10 H 0.397438 0.342718 0.288644 0.034 Uiso 1 1 calc R . . . .
C7A C 0.8519(5) 0.31058(13) 0.6669(3) 0.0348(12) Uani 1 1 d . . . . .
H7AA H 0.928483 0.303802 0.655581 0.052 Uiso 1 1 calc GR . . . .
H7AB H 0.802340 0.290697 0.667382 0.052 Uiso 1 1 calc GR . . . .
H7AC H 0.859641 0.321434 0.714562 0.052 Uiso 1 1 calc GR . . . .
C11 C 0.4075(4) 0.30352(12) 0.3607(3) 0.0282(11) Uani 1 1 d . . . . .
C18A C 1.0216(4) 0.36837(14) 0.5455(3) 0.0357(12) Uani 1 1 d . . . . .
H18A H 0.975376 0.382772 0.512925 0.043 Uiso 1 1 calc R . . . .
C21A C 1.1633(5) 0.32608(14) 0.6407(4) 0.0447(14) Uani 1 1 d . . . . .
H21A H 1.211706 0.311865 0.672408 0.054 Uiso 1 1 calc R . . . .
C45A C 0.7521(4) 0.45872(13) 0.9048(2) 0.0285(11) Uani 1 1 d . . . . .
C39A C 0.8271(4) 0.50297(13) 0.8222(3) 0.0317(11) Uani 1 1 d . . . . .
H39A H 0.796272 0.522733 0.793674 0.038 Uiso 1 1 calc R . . . .
H39B H 0.849336 0.485903 0.787790 0.038 Uiso 1 1 calc R . . . .
C17A C 1.0401(4) 0.37629(12) 0.6205(3) 0.0267(10) Uani 1 1 d . . . . .
C36A C 1.1357(5) 0.49455(16) 0.9265(3) 0.0410(14) Uani 1 1 d . . . . .
H36A H 1.159181 0.516978 0.918797 0.049 Uiso 1 1 calc R . . . .
C14 C 0.4856(5) 0.31274(13) 0.5692(3) 0.0317(11) Uani 1 1 d . . . . .
H14A H 0.560467 0.323215 0.588291 0.038 Uiso 1 1 calc R . . . .
H14B H 0.425066 0.323464 0.594316 0.038 Uiso 1 1 calc R . . . .
C22 C 0.3283(5) 0.40018(13) 0.2320(3) 0.0347(12) Uani 1 1 d . . . . .
C22A C 1.1133(4) 0.35602(13) 0.6690(3) 0.0349(12) Uani 1 1 d . . . . .
C34A C 1.1865(5) 0.43809(17) 0.9679(3) 0.0468(16) Uani 1 1 d . . . . .
H34A H 1.242540 0.422167 0.987725 0.056 Uiso 1 1 calc R . . . .
C4A C 0.7935(5) 0.29084(13) 0.5088(3) 0.0399(13) Uani 1 1 d . . . . .
H4A H 0.816405 0.273848 0.543543 0.048 Uiso 1 1 calc R . . . .
C25A C 1.1706(4) 0.43190(13) 0.7265(3) 0.0330(12) Uani 1 1 d . . . . .
C40 C 0.1555(5) 0.28517(13) 0.2718(3) 0.0411(14) Uani 1 1 d . . . . .
C30 C 0.3499(5) 0.42464(13) 0.3955(3) 0.0344(12) Uani 1 1 d . . . . .
C1A C 0.7271(4) 0.34135(14) 0.4100(3) 0.0347(12) Uani 1 1 d . . . . .
H1A H 0.704545 0.358720 0.376141 0.042 Uiso 1 1 calc R . . . .
C32 C 0.3853(5) 0.24025(13) 0.3323(3) 0.0350(12) Uani 1 1 d . . . . .
C43A C 0.5556(5) 0.46409(17) 0.9423(3) 0.0449(15) Uani 1 1 d . . . . .
H43A H 0.497873 0.455997 0.969634 0.054 Uiso 1 1 calc R . . . .
C3 C 0.5130(5) 0.47405(14) 0.6811(3) 0.0392(13) Uani 1 1 d . . . . .
H3 H 0.475253 0.488770 0.710781 0.047 Uiso 1 1 calc R . . . .
C38A C 0.9363(5) 0.51368(13) 0.8735(3) 0.0372(12) Uani 1 1 d . . . . .
H38A H 0.982702 0.528823 0.846293 0.045 Uiso 1 1 calc R . . . .
H38B H 0.911067 0.526887 0.913839 0.045 Uiso 1 1 calc R . . . .
C14A C 0.6118(5) 0.35527(15) 0.7299(3) 0.0385(13) Uani 1 1 d . . . . .
H14C H 0.573792 0.360656 0.680546 0.046 Uiso 1 1 calc R . . . .
H14D H 0.638367 0.331641 0.729182 0.046 Uiso 1 1 calc R . . . .
C29A C 1.0485(5) 0.46904(14) 0.6439(3) 0.0384(13) Uani 1 1 d . . . . .
H29A H 0.984033 0.472018 0.607685 0.046 Uiso 1 1 calc R . . . .
C40A C 0.7317(4) 0.48852(13) 0.8626(3) 0.0315(11) Uani 1 1 d . . . . .
C31 C 0.3781(5) 0.27582(13) 0.3005(3) 0.0325(11) Uani 1 1 d . . . . .
H31 H 0.442943 0.277063 0.270049 0.039 Uiso 1 1 calc R . . . .
C21 C 0.3354(6) 0.40104(15) 0.1557(3) 0.0459(14) Uani 1 1 d . . . . .
H21 H 0.267055 0.397642 0.122855 0.055 Uiso 1 1 calc R . . . .
C41A C 0.6229(5) 0.50516(14) 0.8604(3) 0.0375(13) Uani 1 1 d . . . . .
H41A H 0.609180 0.525053 0.832430 0.045 Uiso 1 1 calc R . . . .
C42A C 0.5352(5) 0.49267(16) 0.8990(3) 0.0442(15) Uani 1 1 d . . . . .
H42A H 0.462418 0.503697 0.895475 0.053 Uiso 1 1 calc R . . . .
C19 C 0.5425(6) 0.41245(15) 0.1756(3) 0.0452(14) Uani 1 1 d . . . . .
H19 H 0.613588 0.416789 0.157443 0.054 Uiso 1 1 calc R . . . .
C39 C 0.1410(5) 0.27314(15) 0.3476(3) 0.0455(14) Uani 1 1 d . . . . .
H39C H 0.060825 0.277811 0.357142 0.055 Uiso 1 1 calc R . . . .
H39D H 0.194134 0.285977 0.383353 0.055 Uiso 1 1 calc R . . . .
C44A C 0.6624(5) 0.44741(14) 0.9449(3) 0.0349(12) Uani 1 1 d . . . . .
H44A H 0.675581 0.427941 0.974340 0.042 Uiso 1 1 calc R . . . .
C23A C 1.1426(5) 0.36551(14) 0.7496(3) 0.0397(13) Uani 1 1 d . . . . .
H23A H 1.187179 0.346924 0.775279 0.048 Uiso 1 1 calc R . . . .
H23B H 1.069645 0.368004 0.771189 0.048 Uiso 1 1 calc R . . . .
C35A C 1.2180(5) 0.47146(17) 0.9569(3) 0.0437(15) Uani 1 1 d . . . . .
H35A H 1.295763 0.478409 0.970259 0.052 Uiso 1 1 calc R . . . .
C29 C 0.3896(6) 0.45260(13) 0.4395(3) 0.0416(13) Uani 1 1 d . . . . .
H29 H 0.470143 0.457166 0.448531 0.050 Uiso 1 1 calc R . . . .
C37 C 0.2933(5) 0.22242(13) 0.3594(3) 0.0394(13) Uani 1 1 d . . . . .
C24A C 1.2139(5) 0.39863(15) 0.7622(3) 0.0418(13) Uani 1 1 d . . . . .
H24A H 1.226345 0.402590 0.815217 0.050 Uiso 1 1 calc R . . . .
H24B H 1.291019 0.394178 0.747112 0.050 Uiso 1 1 calc R . . . .
C20A C 1.1405(5) 0.31806(15) 0.5665(4) 0.0500(16) Uani 1 1 d . . . . .
H20A H 1.172087 0.298180 0.548735 0.060 Uiso 1 1 calc R . . . .
C24 C 0.1838(5) 0.38894(15) 0.3314(3) 0.0453(14) Uani 1 1 d . . . . .
H24C H 0.099620 0.386420 0.333212 0.054 Uiso 1 1 calc R . . . .
H24D H 0.221865 0.367969 0.350694 0.054 Uiso 1 1 calc R . . . .
C33 C 0.4973(5) 0.22478(16) 0.3386(3) 0.0478(15) Uani 1 1 d . . . . .
H33 H 0.558565 0.236123 0.319681 0.057 Uiso 1 1 calc R . . . .
C19A C 1.0713(5) 0.33926(16) 0.5187(4) 0.0470(16) Uani 1 1 d . . . . .
H19A H 1.057829 0.334064 0.468428 0.056 Uiso 1 1 calc R . . . .
C23 C 0.2046(5) 0.39311(16) 0.2513(3) 0.0445(14) Uani 1 1 d . . . . .
H23C H 0.154221 0.411667 0.230526 0.053 Uiso 1 1 calc R . . . .
H23D H 0.176604 0.372365 0.225323 0.053 Uiso 1 1 calc R . . . .
C27A C 1.2095(6) 0.49361(17) 0.7219(4) 0.0544(17) Uani 1 1 d . . . . .
H27A H 1.253694 0.512611 0.739546 0.065 Uiso 1 1 calc R . . . .
C26A C 1.2367(5) 0.46126(16) 0.7508(3) 0.0444(15) Uani 1 1 d . . . . .
H26A H 1.300737 0.458834 0.787480 0.053 Uiso 1 1 calc R . . . .
C25 C 0.2289(5) 0.41832(15) 0.3812(3) 0.0418(13) Uani 1 1 d . . . . .
C44 C 0.2818(6) 0.29550(16) 0.1763(3) 0.0559(17) Uani 1 1 d . . . . .
H44 H 0.356360 0.295498 0.160739 0.067 Uiso 1 1 calc R . . . .
C38 C 0.1661(5) 0.23492(15) 0.3584(4) 0.0483(15) Uani 1 1 d . . . . .
H38C H 0.117661 0.222719 0.319175 0.058 Uiso 1 1 calc R . . . .
H38D H 0.139516 0.228127 0.404756 0.058 Uiso 1 1 calc R . . . .
C20 C 0.4402(6) 0.40672(15) 0.1279(3) 0.0472(15) Uani 1 1 d . . . . .
H20 H 0.442218 0.406720 0.077011 0.057 Uiso 1 1 calc R . . . .
C2A C 0.7456(5) 0.30885(14) 0.3839(3) 0.0428(14) Uani 1 1 d . . . . .
H2A H 0.736895 0.304460 0.333314 0.051 Uiso 1 1 calc R . . . .
C3A C 0.7773(6) 0.28306(15) 0.4341(3) 0.0497(16) Uani 1 1 d . . . . .
H3A H 0.787674 0.260745 0.417977 0.060 Uiso 1 1 calc R . . . .
C15A C 0.5223(5) 0.35754(17) 0.7811(4) 0.0607(19) Uani 1 1 d . . . . .
H15A H 0.453353 0.344811 0.761384 0.091 Uiso 1 1 calc GR . . . .
H15B H 0.501253 0.381132 0.787122 0.091 Uiso 1 1 calc GR . . . .
H15C H 0.553724 0.348168 0.828319 0.091 Uiso 1 1 calc GR . . . .
C28A C 1.1162(6) 0.49716(15) 0.6669(4) 0.0536(17) Uani 1 1 d . . . . .
H28A H 1.098861 0.518479 0.645299 0.064 Uiso 1 1 calc R . . . .
C26 C 0.1512(6) 0.43982(16) 0.4124(3) 0.0512(16) Uani 1 1 d . . . . .
H26 H 0.070384 0.435798 0.402892 0.061 Uiso 1 1 calc R . . . .
C28 C 0.3110(7) 0.47365(15) 0.4700(3) 0.0512(16) Uani 1 1 d . . . . .
H28 H 0.338418 0.492260 0.499288 0.061 Uiso 1 1 calc R . . . .
C41 C 0.0587(6) 0.29528(15) 0.2212(4) 0.0567(18) Uani 1 1 d . . . . .
H41 H -0.016568 0.295034 0.235713 0.068 Uiso 1 1 calc R . . . .
C15 C 0.4913(7) 0.27531(15) 0.5897(3) 0.0583(18) Uani 1 1 d . . . . .
H15D H 0.552626 0.264371 0.566773 0.087 Uiso 1 1 calc GR . . . .
H15E H 0.416833 0.264633 0.572929 0.087 Uiso 1 1 calc GR . . . .
H15F H 0.507893 0.273067 0.642537 0.087 Uiso 1 1 calc GR . . . .
C36 C 0.3170(6) 0.19023(15) 0.3915(4) 0.0597(18) Uani 1 1 d . . . . .
H36 H 0.256301 0.178118 0.409352 0.072 Uiso 1 1 calc R . . . .
C27 C 0.1917(7) 0.46678(17) 0.4567(4) 0.0575(18) Uani 1 1 d . . . . .
H27 H 0.138460 0.480517 0.477912 0.069 Uiso 1 1 calc R . . . .
C35 C 0.4286(8) 0.17598(17) 0.3974(4) 0.071(2) Uani 1 1 d . . . . .
H35 H 0.442126 0.154467 0.418925 0.085 Uiso 1 1 calc R . . . .
C34 C 0.5191(6) 0.19325(18) 0.3720(4) 0.064(2) Uani 1 1 d . . . . .
H34 H 0.594652 0.183894 0.377021 0.077 Uiso 1 1 calc R . . . .
C43 C 0.1825(8) 0.30572(18) 0.1271(4) 0.071(2) Uani 1 1 d . . . . .
H43 H 0.190858 0.312513 0.079032 0.085 Uiso 1 1 calc R . . . .
C42 C 0.0725(8) 0.30548(17) 0.1512(4) 0.069(2) Uani 1 1 d . . . . .
H42 H 0.006721 0.312407 0.119135 0.083 Uiso 1 1 calc R . . . .

loop_
_atom_site_aniso_label
_atom_site_aniso_U_11
_atom_site_aniso_U_22
_atom_site_aniso_U_33
_atom_site_aniso_U_23
_atom_site_aniso_U_13
_atom_site_aniso_U_12
Br1 0.0505(3) 0.0349(3) 0.0363(3) 0.0059(2) 0.0167(2) -0.0046(2)
Ni1 0.0216(3) 0.0227(3) 0.0211(3) -0.0011(2) 0.0031(2) -0.0016(2)
Br2 0.0502(4) 0.0542(4) 0.0557(4) -0.0184(3) 0.0093(3) -0.0005(3)
N2 0.022(2) 0.026(2) 0.0196(19) 0.0004(16) 0.0014(16) -0.0001(16)
N2A 0.0192(19) 0.026(2) 0.0206(19) 0.0015(15) 0.0049(15) -0.0012(16)
N1A 0.024(2) 0.031(2) 0.024(2) -0.0076(17) 0.0028(17) -0.0025(17)
N1 0.028(2) 0.0188(19) 0.0194(18) 0.0007(15) 0.0028(16) -0.0005(16)
C5 0.030(3) 0.027(2) 0.025(2) 0.0010(19) 0.007(2) 0.002(2)
C12A 0.022(2) 0.037(3) 0.025(2) 0.001(2) 0.0073(19) -0.001(2)
C8A 0.024(2) 0.019(2) 0.017(2) -0.0025(17) -0.0008(18) 0.0033(18)
C8 0.018(2) 0.027(2) 0.025(2) -0.0041(19) 0.0033(19) -0.0026(19)
C6 0.029(3) 0.028(2) 0.021(2) -0.0009(19) 0.005(2) -0.006(2)
C9A 0.019(2) 0.025(2) 0.020(2) -0.0003(18) 0.0012(18) 0.0012(19)
C6A 0.023(2) 0.028(3) 0.025(2) -0.0023(19) 0.0063(19) -0.003(2)
C13 0.020(2) 0.031(3) 0.025(2) 0.000(2) 0.0005(19) -0.001(2)
C32A 0.020(2) 0.043(3) 0.019(2) -0.011(2) 0.0005(19) -0.003(2)
C1 0.028(3) 0.027(3) 0.031(3) -0.004(2) 0.000(2) 0.001(2)
C5A 0.023(2) 0.028(3) 0.029(3) -0.005(2) -0.002(2) 0.000(2)
C11A 0.021(2) 0.027(2) 0.025(2) -0.0018(19) 0.0024(19) 0.001(2)
C9 0.022(2) 0.029(2) 0.025(2) -0.0022(19) 0.0043(19) -0.004(2)
C33A 0.031(3) 0.047(3) 0.026(3) -0.013(2) -0.004(2) 0.005(2)
C12 0.028(3) 0.025(2) 0.034(3) -0.001(2) 0.000(2) -0.004(2)
C18 0.035(3) 0.038(3) 0.033(3) 0.006(2) 0.002(2) 0.007(2)
C30A 0.024(2) 0.030(3) 0.028(2) -0.003(2) 0.015(2) -0.003(2)
C13A 0.023(2) 0.031(3) 0.026(2) -0.005(2) 0.002(2) -0.005(2)
C17 0.034(3) 0.027(3) 0.026(2) 0.005(2) -0.003(2) 0.001(2)
C16 0.029(3) 0.027(2) 0.025(2) 0.0021(19) 0.002(2) -0.003(2)
C37A 0.028(3) 0.043(3) 0.026(3) -0.015(2) 0.009(2) -0.001(2)
C31A 0.021(2) 0.033(3) 0.022(2) -0.004(2) 0.0040(19) -0.003(2)
C10A 0.022(2) 0.023(2) 0.024(2) -0.0031(19) 0.0016(19) 0.0002(19)
C7 0.025(3) 0.041(3) 0.033(3) 0.001(2) 0.009(2) -0.004(2)
C45 0.048(3) 0.027(3) 0.035(3) -0.012(2) -0.004(3) -0.012(2)
C4 0.029(3) 0.045(3) 0.032(3) -0.010(2) 0.007(2) -0.003(2)
C16A 0.024(2) 0.033(3) 0.019(2) -0.0006(19) 0.0047(19) 0.001(2)
C2 0.037(3) 0.034(3) 0.033(3) -0.012(2) -0.003(2) -0.001(2)
C10 0.025(3) 0.038(3) 0.019(2) -0.002(2) -0.003(2) -0.001(2)
C7A 0.043(3) 0.030(3) 0.030(3) 0.000(2) 0.002(2) 0.005(2)
C11 0.022(2) 0.029(3) 0.033(3) -0.005(2) 0.001(2) -0.004(2)
C18A 0.028(3) 0.046(3) 0.035(3) -0.013(2) 0.009(2) -0.011(2)
C21A 0.035(3) 0.036(3) 0.066(4) 0.001(3) 0.018(3) 0.004(2)
C45A 0.027(3) 0.039(3) 0.020(2) -0.015(2) 0.003(2) -0.004(2)
C39A 0.030(3) 0.032(3) 0.033(3) -0.008(2) 0.002(2) -0.001(2)
C17A 0.023(2) 0.029(3) 0.030(3) -0.002(2) 0.010(2) -0.001(2)
C36A 0.027(3) 0.061(4) 0.036(3) -0.015(3) 0.006(2) -0.015(3)
C14 0.034(3) 0.036(3) 0.025(2) -0.001(2) 0.003(2) -0.010(2)
C22 0.039(3) 0.033(3) 0.030(3) 0.003(2) -0.001(2) -0.003(2)
C22A 0.026(3) 0.035(3) 0.047(3) 0.002(2) 0.016(2) -0.003(2)
C34A 0.031(3) 0.071(4) 0.035(3) -0.019(3) -0.007(2) 0.016(3)
C4A 0.053(4) 0.028(3) 0.038(3) -0.005(2) 0.003(3) 0.004(2)
C25A 0.028(3) 0.043(3) 0.029(3) -0.008(2) 0.010(2) -0.005(2)
C40 0.038(3) 0.028(3) 0.053(4) -0.013(2) -0.011(3) 0.000(2)
C30 0.041(3) 0.033(3) 0.030(3) 0.005(2) 0.006(2) 0.006(2)
C1A 0.033(3) 0.045(3) 0.027(3) -0.006(2) 0.005(2) -0.002(2)
C32 0.036(3) 0.037(3) 0.031(3) -0.015(2) 0.000(2) 0.002(2)
C43A 0.029(3) 0.068(4) 0.041(3) -0.018(3) 0.016(2) -0.005(3)
C3 0.041(3) 0.042(3) 0.036(3) -0.015(2) 0.009(2) 0.005(3)
C38A 0.037(3) 0.034(3) 0.041(3) -0.006(2) 0.007(2) -0.007(2)
C14A 0.032(3) 0.051(3) 0.035(3) -0.018(3) 0.012(2) -0.019(3)
C29A 0.035(3) 0.038(3) 0.045(3) 0.003(2) 0.016(2) -0.001(2)
C40A 0.025(3) 0.041(3) 0.027(3) -0.012(2) 0.001(2) 0.000(2)
C31 0.032(3) 0.035(3) 0.030(3) -0.007(2) 0.004(2) -0.006(2)
C21 0.051(4) 0.051(4) 0.033(3) 0.007(3) -0.009(3) -0.002(3)
C41A 0.034(3) 0.044(3) 0.034(3) -0.015(2) 0.002(2) 0.006(2)
C42A 0.027(3) 0.060(4) 0.045(3) -0.023(3) 0.004(3) 0.011(3)
C19 0.050(4) 0.052(4) 0.035(3) 0.008(3) 0.009(3) 0.007(3)
C39 0.033(3) 0.049(3) 0.052(4) -0.009(3) -0.004(3) -0.002(3)
C44A 0.034(3) 0.040(3) 0.032(3) -0.012(2) 0.011(2) -0.004(2)
C23A 0.035(3) 0.048(3) 0.037(3) 0.016(3) 0.009(2) 0.013(3)
C35A 0.020(3) 0.077(4) 0.033(3) -0.022(3) -0.002(2) -0.005(3)
C29 0.055(4) 0.029(3) 0.041(3) 0.007(2) 0.007(3) 0.007(3)
C37 0.037(3) 0.028(3) 0.052(3) -0.006(2) -0.002(3) -0.004(2)
C24A 0.035(3) 0.059(4) 0.029(3) -0.003(3) -0.003(2) 0.005(3)
C20A 0.040(3) 0.038(3) 0.077(5) -0.021(3) 0.027(3) -0.003(3)
C24 0.025(3) 0.053(4) 0.056(4) 0.007(3) -0.001(3) 0.000(3)
C33 0.041(3) 0.052(4) 0.049(4) -0.024(3) 0.001(3) 0.002(3)
C19A 0.033(3) 0.059(4) 0.052(4) -0.029(3) 0.018(3) -0.010(3)
C23 0.036(3) 0.053(4) 0.041(3) 0.002(3) -0.010(3) -0.007(3)
C27A 0.047(4) 0.049(4) 0.073(5) -0.025(3) 0.030(4) -0.020(3)
C26A 0.028(3) 0.063(4) 0.045(3) -0.027(3) 0.017(2) -0.014(3)
C25 0.041(3) 0.047(3) 0.037(3) 0.010(3) 0.005(3) 0.014(3)
C44 0.070(5) 0.056(4) 0.036(3) -0.004(3) -0.015(3) -0.020(3)
C38 0.041(3) 0.047(4) 0.057(4) 0.003(3) 0.005(3) -0.010(3)
C20 0.063(4) 0.053(4) 0.025(3) 0.003(3) 0.002(3) 0.004(3)
C2A 0.054(4) 0.046(3) 0.029(3) -0.013(3) 0.007(3) -0.002(3)
C3A 0.071(4) 0.032(3) 0.045(4) -0.018(3) 0.006(3) 0.005(3)
C15A 0.036(3) 0.052(4) 0.098(6) -0.023(4) 0.023(3) -0.018(3)
C28A 0.050(4) 0.033(3) 0.082(5) 0.002(3) 0.028(4) -0.003(3)
C26 0.046(4) 0.057(4) 0.051(4) 0.013(3) 0.010(3) 0.021(3)
C28 0.086(5) 0.033(3) 0.034(3) 0.004(2) 0.008(3) 0.017(3)
C41 0.048(4) 0.036(3) 0.077(5) -0.004(3) -0.024(4) -0.001(3)
C15 0.093(5) 0.044(4) 0.038(3) 0.011(3) 0.005(3) -0.002(3)
C36 0.063(5) 0.034(3) 0.079(5) 0.002(3) -0.001(4) -0.012(3)
C27 0.072(5) 0.054(4) 0.050(4) 0.012(3) 0.023(3) 0.034(4)
C35 0.087(6) 0.033(4) 0.084(5) 0.002(3) -0.016(5) 0.015(4)
C34 0.052(4) 0.048(4) 0.088(5) -0.019(4) -0.007(4) 0.017(3)
C43 0.100(7) 0.058(4) 0.046(4) 0.003(3) -0.029(4) -0.021(4)
C42 0.081(6) 0.042(4) 0.072(5) -0.005(3) -0.043(5) -0.005(4)

loop_
_atom_type_symbol
_atom_type_description
_atom_type_scat_dispersion_real
_atom_type_scat_dispersion_imag
_atom_type_scat_source
C C 0.0033 0.0016 'International Tables Vol C Tables 4.2.6.8 and 6.1.1.4'
H H 0.0000 0.0000 'International Tables Vol C Tables 4.2.6.8 and 6.1.1.4'
Br Br -0.2901 2.4595 'International Tables Vol C Tables 4.2.6.8 and 6.1.1.4'
N N 0.0061 0.0033 'International Tables Vol C Tables 4.2.6.8 and 6.1.1.4'
Ni Ni 0.3393 1.1124 'International Tables Vol C Tables 4.2.6.8 and 6.1.1.4'

loop_
_geom_angle_atom_site_label_1
_geom_angle_atom_site_label_2
_geom_angle_atom_site_label_3
_geom_angle
_geom_angle_site_symmetry_1
_geom_angle_site_symmetry_3
_geom_angle_publ_flag
N2 Ni1 Br1 119.82(10) . . ?
N2A Ni1 Br1 132.52(10) . . ?
N2A Ni1 N2 107.66(14) . . ?
N1A Ni1 Br1 98.32(11) . . ?
N1A Ni1 N2 93.22(15) . . ?
N1A Ni1 N2A 78.56(15) . . ?
N1 Ni1 Br1 95.46(10) . . ?
N1 Ni1 N2 78.98(15) . . ?
N1 Ni1 N2A 92.84(14) . . ?
N1 Ni1 N1A 166.18(15) . . ?
C8 N2 Ni1 122.1(3) . . ?
C6 N2 Ni1 116.1(3) . . ?
C6 N2 C8 121.8(4) . . ?
C8A N2A Ni1 123.0(3) . . ?
C6A N2A Ni1 115.8(3) . . ?
C6A N2A C8A 121.1(4) . . ?
C5A N1A Ni1 113.9(3) . . ?
C1A N1A Ni1 127.0(3) . . ?
C1A N1A C5A 118.6(4) . . ?
C5 N1 Ni1 114.0(3) . . ?
C1 N1 Ni1 128.2(3) . . ?
C1 N1 C5 117.8(4) . . ?
N1 C5 C6 114.6(4) . . ?
N1 C5 C4 121.4(4) . . ?
C4 C5 C6 123.9(4) . . ?
C13A C12A C11A 122.1(4) . . ?
C9A C8A N2A 118.7(4) . . ?
C9A C8A C13A 121.5(4) . . ?
C13A C8A N2A 119.7(4) . . ?
C13 C8 N2 119.7(4) . . ?
C9 C8 N2 119.0(4) . . ?
C9 C8 C13 121.1(4) . . ?
N2 C6 C5 115.6(4) . . ?
N2 C6 C7 125.8(4) . . ?
C7 C6 C5 118.5(4) . . ?
C8A C9A C16A 122.2(4) . . ?
C10A C9A C8A 117.8(4) . . ?
C10A C9A C16A 119.9(4) . . ?
N2A C6A C5A 115.7(4) . . ?
N2A C6A C7A 125.4(4) . . ?
C5A C6A C7A 118.9(4) . . ?
C8 C13 C14 119.4(4) . . ?
C12 C13 C8 118.7(4) . . ?
C12 C13 C14 121.9(4) . . ?
C33A C32A C31A 113.9(4) . . ?
C37A C32A C33A 119.3(5) . . ?
C37A C32A C31A 126.8(4) . . ?
N1 C1 C2 123.2(5) . . ?
N1A C5A C6A 114.4(4) . . ?
N1A C5A C4A 121.7(4) . . ?
C4A C5A C6A 123.9(5) . . ?
C12A C11A C31A 118.8(4) . . ?
C10A C11A C12A 118.4(4) . . ?
C10A C11A C31A 122.8(4) . . ?
C8 C9 C16 121.1(4) . . ?
C10 C9 C8 117.4(4) . . ?
C10 C9 C16 121.5(4) . . ?
C34A C33A C32A 121.9(5) . . ?
C13 C12 C11 122.0(4) . . ?
C19 C18 C17 122.2(5) . . ?
C25A C30A C16A 123.9(4) . . ?
C29A C30A C16A 117.1(4) . . ?
C29A C30A C25A 118.8(5) . . ?
C12A C13A C8A 118.3(4) . . ?
C12A C13A C14A 121.2(4) . . ?
C8A C13A C14A 120.5(4) . . ?
C18 C17 C16 116.5(4) . . ?
C22 C17 C18 118.9(5) . . ?
C22 C17 C16 124.5(5) . . ?
C9 C16 C30 114.9(4) . . ?
C17 C16 C9 112.4(4) . . ?
C17 C16 C30 110.8(4) . . ?
C32A C37A C36A 117.8(5) . . ?
C32A C37A C38A 126.8(4) . . ?
C36A C37A C38A 115.4(5) . . ?
C11A C31A C32A 113.0(4) . . ?
C45A C31A C32A 119.2(4) . . ?
C45A C31A C11A 108.1(4) . . ?
C11A C10A C9A 121.9(4) . . ?
C40 C45 C31 121.5(5) . . ?
C44 C45 C40 120.1(6) . . ?
C44 C45 C31 118.5(5) . . ?
C5 C4 C3 119.9(5) . . ?
C30A C16A C9A 110.9(4) . . ?
C30A C16A C17A 113.2(4) . . ?
C17A C16A C9A 115.2(4) . . ?
C3 C2 C1 119.1(5) . . ?
C11 C10 C9 122.3(4) . . ?
C12 C11 C10 118.4(4) . . ?
C12 C11 C31 123.1(4) . . ?
C10 C11 C31 118.5(4) . . ?
C19A C18A C17A 120.7(6) . . ?
C20A C21A C22A 120.4(6) . . ?
C40A C45A C31A 122.6(4) . . ?
C40A C45A C44A 117.9(5) . . ?
C44A C45A C31A 119.1(5) . . ?
C40A C39A C38A 113.1(4) . . ?
C18A C17A C16A 119.1(4) . . ?
C22A C17A C16A 120.6(4) . . ?
C22A C17A C18A 120.2(5) . . ?
C35A C36A C37A 122.0(6) . . ?
C15 C14 C13 116.6(4) . . ?
C17 C22 C21 118.2(5) . . ?
C17 C22 C23 127.9(5) . . ?
C21 C22 C23 113.9(5) . . ?
C21A C22A C23A 120.2(5) . . ?
C17A C22A C21A 118.3(5) . . ?
C17A C22A C23A 121.4(5) . . ?
C35A C34A C33A 118.7(5) . . ?
C5A C4A C3A 119.6(5) . . ?
C30A C25A C24A 127.0(5) . . ?
C30A C25A C26A 117.5(5) . . ?
C26A C25A C24A 115.5(5) . . ?
C45 C40 C39 119.9(5) . . ?
C41 C40 C45 118.3(6) . . ?
C41 C40 C39 121.8(6) . . ?
C29 C30 C16 119.0(5) . . ?
C25 C30 C16 121.8(5) . . ?
C25 C30 C29 119.2(5) . . ?
N1A C1A C2A 122.4(5) . . ?
C37 C32 C31 126.0(5) . . ?
C37 C32 C33 118.2(5) . . ?
C33 C32 C31 115.7(5) . . ?
C42A C43A C44A 119.3(5) . . ?
C2 C3 C4 118.6(5) . . ?
C37A C38A C39A 116.5(4) . . ?
C15A C14A C13A 117.2(4) . . ?
C28A C29A C30A 122.7(6) . . ?
C45A C40A C39A 120.2(4) . . ?
C45A C40A C41A 119.1(5) . . ?
C41A C40A C39A 120.7(5) . . ?
C45 C31 C11 111.0(4) . . ?
C32 C31 C45 117.9(4) . . ?
C32 C31 C11 112.1(4) . . ?
C20 C21 C22 122.1(5) . . ?
C42A C41A C40A 121.4(5) . . ?
C43A C42A C41A 119.9(5) . . ?
C20 C19 C18 118.6(6) . . ?
C40 C39 C38 112.7(5) . . ?
C43A C44A C45A 122.3(5) . . ?
C22A C23A C24A 113.6(4) . . ?
C36A C35A C34A 120.4(5) . . ?
C28 C29 C30 121.0(6) . . ?
C32 C37 C38 126.2(5) . . ?
C36 C37 C32 118.7(5) . . ?
C36 C37 C38 115.1(5) . . ?
C25A C24A C23A 121.6(4) . . ?
C19A C20A C21A 120.4(5) . . ?
C25 C24 C23 114.4(5) . . ?
C34 C33 C32 122.0(6) . . ?
C20A C19A C18A 119.8(6) . . ?
C24 C23 C22 120.3(4) . . ?
C28A C27A C26A 118.9(6) . . ?
C27A C26A C25A 122.3(6) . . ?
C30 C25 C24 120.0(5) . . ?
C26 C25 C30 118.9(6) . . ?
C26 C25 C24 121.0(6) . . ?
C45 C44 C43 120.1(7) . . ?
C39 C38 C37 118.4(5) . . ?
C21 C20 C19 120.0(5) . . ?
C3A C2A C1A 118.8(5) . . ?
C2A C3A C4A 118.9(5) . . ?
C27A C28A C29A 119.7(6) . . ?
C27 C26 C25 121.2(6) . . ?
C27 C28 C29 119.4(6) . . ?
C42 C41 C40 121.4(7) . . ?
C35 C36 C37 121.4(7) . . ?
C26 C27 C28 120.3(6) . . ?
C34 C35 C36 120.4(6) . . ?
C35 C34 C33 119.2(6) . . ?
C42 C43 C44 119.0(7) . . ?
C41 C42 C43 121.1(7) . . ?

loop_
_geom_bond_atom_site_label_1
_geom_bond_atom_site_label_2
_geom_bond_distance
_geom_bond_site_symmetry_2
_geom_bond_publ_flag
Br1 Ni1 2.4014(8) . ?
Ni1 N2 2.059(4) . ?
Ni1 N2A 2.057(4) . ?
Ni1 N1A 2.051(4) . ?
Ni1 N1 2.039(4) . ?
N2 C8 1.437(6) . ?
N2 C6 1.273(6) . ?
N2A C8A 1.443(5) . ?
N2A C6A 1.289(6) . ?
N1A C5A 1.350(6) . ?
N1A C1A 1.338(6) . ?
N1 C5 1.357(6) . ?
N1 C1 1.327(6) . ?
C5 C6 1.488(6) . ?
C5 C4 1.372(7) . ?
C12A C11A 1.387(7) . ?
C12A C13A 1.381(6) . ?
C8A C9A 1.397(6) . ?
C8A C13A 1.398(6) . ?
C8 C13 1.404(6) . ?
C8 C9 1.401(6) . ?
C6 C7 1.484(7) . ?
C9A C10A 1.396(6) . ?
C9A C16A 1.554(6) . ?
C6A C5A 1.479(6) . ?
C6A C7A 1.496(7) . ?
C13 C12 1.376(6) . ?
C13 C14 1.513(6) . ?
C32A C33A 1.400(7) . ?
C32A C37A 1.384(7) . ?
C32A C31A 1.537(6) . ?
C1 C2 1.379(7) . ?
C5A C4A 1.368(7) . ?
C11A C31A 1.534(6) . ?
C11A C10A 1.383(6) . ?
C9 C16 1.531(6) . ?
C9 C10 1.395(6) . ?
C33A C34A 1.395(8) . ?
C12 C11 1.380(7) . ?
C18 C17 1.398(7) . ?
C18 C19 1.384(7) . ?
C30A C16A 1.512(7) . ?
C30A C25A 1.408(7) . ?
C30A C29A 1.381(7) . ?
C13A C14A 1.520(7) . ?
C17 C16 1.525(6) . ?
C17 C22 1.392(7) . ?
C16 C30 1.533(7) . ?
C37A C36A 1.423(7) . ?
C37A C38A 1.499(7) . ?
C31A C45A 1.506(7) . ?
C45 C40 1.408(8) . ?
C45 C31 1.518(7) . ?
C45 C44 1.396(8) . ?
C4 C3 1.378(7) . ?
C16A C17A 1.531(6) . ?
C2 C3 1.362(7) . ?
C10 C11 1.386(7) . ?
C11 C31 1.545(7) . ?
C18A C17A 1.390(7) . ?
C18A C19A 1.385(7) . ?
C21A C22A 1.424(7) . ?
C21A C20A 1.378(9) . ?
C45A C40A 1.396(7) . ?
C45A C44A 1.401(7) . ?
C39A C38A 1.517(7) . ?
C39A C40A 1.498(7) . ?
C17A C22A 1.384(7) . ?
C36A C35A 1.366(8) . ?
C14 C15 1.505(7) . ?
C22 C21 1.402(7) . ?
C22 C23 1.522(8) . ?
C22A C23A 1.509(8) . ?
C34A C35A 1.371(9) . ?
C4A C3A 1.384(8) . ?
C25A C24A 1.506(8) . ?
C25A C26A 1.411(7) . ?
C40 C39 1.486(8) . ?
C40 C41 1.402(8) . ?
C30 C29 1.394(7) . ?
C30 C25 1.394(8) . ?
C1A C2A 1.379(7) . ?
C32 C31 1.501(7) . ?
C32 C37 1.400(8) . ?
C32 C33 1.404(8) . ?
C43A C42A 1.368(9) . ?
C43A C44A 1.377(8) . ?
C14A C15A 1.472(8) . ?
C29A C28A 1.375(8) . ?
C40A C41A 1.397(7) . ?
C21 C20 1.374(9) . ?
C41A C42A 1.382(8) . ?
C19 C20 1.381(8) . ?
C39 C38 1.525(8) . ?
C23A C24A 1.527(8) . ?
C29 C28 1.383(8) . ?
C37 C38 1.529(8) . ?
C37 C36 1.396(8) . ?
C20A C19A 1.375(9) . ?
C24 C23 1.517(8) . ?
C24 C25 1.509(8) . ?
C33 C34 1.379(9) . ?
C27A C26A 1.386(9) . ?
C27A C28A 1.372(9) . ?
C25 C26 1.392(8) . ?
C44 C43 1.409(10) . ?
C2A C3A 1.375(8) . ?
C26 C27 1.369(9) . ?
C28 C27 1.378(10) . ?
C41 C42 1.363(10) . ?
C36 C35 1.381(10) . ?
C35 C34 1.362(11) . ?
C43 C42 1.382(11) . ?
